data_4131209
loop_
_publ_author_name
'Jiao, Zhiwei'
'Chee, Kwok Wei'
'Zhou, Jianrong Steve'

_publ_section_title
;
 Palladium-Catalyzed Asymmetric \a-Arylation of Alkylnitriles.
;
_journal_issue 50
_journal_name_full 'Journal of the American Chemical Society'
_journal_page_first 16240
_journal_page_last 16243
_journal_paper_doi 10.1021/jacs.6b11610
_journal_volume 138
_journal_year 2016
_chemical_absolute_configuration ad
_chemical_formula_moiety 'C21 H20 N'
_chemical_formula_sum 'C21 H20 N'
_chemical_formula_weight 286.38
_space_group_crystal_system orthorhombic
_space_group_IT_number 19
_space_group_name_Hall 'P 2ac 2ab'
_space_group_name_H-M_alt 'P 21 21 21'
_atom_sites_solution_hydrogens geom
_audit_creation_method SHELXL-2014/7
_cell_angle_alpha 90
_cell_angle_beta 90
_cell_angle_gamma 90
_cell_formula_units_Z 4
_cell_length_a 6.8167(3)
_cell_length_b 14.7936(6)
_cell_length_c 15.5874(6)
_cell_measurement_reflns_used 3529
_cell_measurement_temperature 100(2)
_cell_measurement_theta_max 79.008
_cell_measurement_theta_min 4.120
_cell_volume 1571.89(11)
_computing_cell_refinement 'SHELXTL, Acta Cryst., Sect. A 2008, 64, 112-122.'
_computing_data_collection 'APEX3 v2016.6.0'
_computing_data_reduction 'Saint, APEX v2014.11.0.'
_computing_molecular_graphics Ortep3
_computing_publication_material 'APEX3 v2016.6.0'
_computing_structure_refinement 'SHELXL-2014/6 (Sheldrick, 2014)'
_computing_structure_solution 'SHELXT, Acta Cryst., Sect. A 2015, A71, 3-8.'
_diffrn_ambient_temperature 100(2)
_diffrn_measured_fraction_theta_full 0.998
_diffrn_measured_fraction_theta_max 0.998
_diffrn_measurement_device_type 'Bruker AXS D8 Venture '
_diffrn_measurement_method 'profile data from \q/2\q scans'
_diffrn_radiation_type CuK\a
_diffrn_radiation_wavelength 1.54178
_diffrn_reflns_av_R_equivalents 0.0555
_diffrn_reflns_av_unetI/netI 0.0388
_diffrn_reflns_Laue_measured_fraction_full 0.998
_diffrn_reflns_Laue_measured_fraction_max 0.998
_diffrn_reflns_limit_h_max 8
_diffrn_reflns_limit_h_min -8
_diffrn_reflns_limit_k_max 18
_diffrn_reflns_limit_k_min -16
_diffrn_reflns_limit_l_max 19
_diffrn_reflns_limit_l_min -19
_diffrn_reflns_number 19472
_diffrn_reflns_point_group_measured_fraction_full 0.999
_diffrn_reflns_point_group_measured_fraction_max 0.995
_diffrn_reflns_theta_full 67.679
_diffrn_reflns_theta_max 79.008
_diffrn_reflns_theta_min 4.120
_exptl_absorpt_coefficient_mu 0.528
_exptl_absorpt_correction_T_max 0.920
_exptl_absorpt_correction_T_min 0.658
_exptl_absorpt_correction_type multi-scan
_exptl_absorpt_process_details Sadabs
_exptl_crystal_colour colorless
_exptl_crystal_density_diffrn 1.210
_exptl_crystal_description rod
_exptl_crystal_F_000 612
_exptl_crystal_size_max 0.866
_exptl_crystal_size_mid 0.182
_exptl_crystal_size_min 0.160
_refine_diff_density_max 0.696
_refine_diff_density_min -0.434
_refine_diff_density_rms 0.153
_refine_ls_abs_structure_details
;
 Flack x determined using 1409 quotients [(I+)-(I-)]/[(I+)+(I-)]
 (Parsons, Flack and Wagner, Acta Cryst. B69 (2013) 249-259).
;
_refine_ls_abs_structure_Flack 0.03(17)
_refine_ls_extinction_method none
_refine_ls_goodness_of_fit_ref 1.180
_refine_ls_hydrogen_treatment constr
_refine_ls_matrix_type full
_refine_ls_number_parameters 201
_refine_ls_number_reflns 3390
_refine_ls_number_restraints 0
_refine_ls_restrained_S_all 1.180
_refine_ls_R_factor_all 0.0534
_refine_ls_R_factor_gt 0.0530
_refine_ls_shift/su_max 0.000
_refine_ls_shift/su_mean 0.000
_refine_ls_structure_factor_coef Fsqd
_refine_ls_weighting_details 'w=1/[\s^2^(Fo^2^)+(0.0949P)^2^+0.1178P] where P=(Fo^2^+2Fc^2^)/3'
_refine_ls_weighting_scheme calc
_refine_ls_wR_factor_gt 0.1302
_refine_ls_wR_factor_ref 0.1309
_reflns_Friedel_coverage 0.723
_reflns_Friedel_fraction_full 0.999
_reflns_Friedel_fraction_max 0.990
_reflns_number_gt 3358
_reflns_number_total 3390
_reflns_threshold_expression 'I > 2\s(I)'
_cod_data_source_file ja6b11610_si_003.cif
_cod_data_source_block g525
_cod_database_code 4131209
_shelx_space_group_comment
;
The symmetry employed for this shelxl refinement is uniquely defined
by the following loop, which should always be used as a source of
symmetry information in preference to the above space-group names.
They are only intended as comments.
;
_shelx_estimated_absorpt_t_min 0.658
_shelx_estimated_absorpt_t_max 0.920

loop_
_space_group_symop_operation_xyz
'x, y, z'
'-x+1/2, -y, z+1/2'
'-x, y+1/2, -z+1/2'
'x+1/2, -y+1/2, -z'

loop_
_atom_site_label
_atom_site_type_symbol
_atom_site_fract_x
_atom_site_fract_y
_atom_site_fract_z
_atom_site_U_iso_or_equiv
_atom_site_adp_type
_atom_site_occupancy
_atom_site_site_symmetry_order
_atom_site_calc_flag
_atom_site_refinement_flags_posn
_atom_site_refinement_flags_adp
N1 N 0.9177(2) 0.59034(12) 0.57001(11) 0.0214(4) Uani 1 1 d . .
C1 C 0.7568(3) 0.56917(11) 0.57580(11) 0.0154(4) Uani 1 1 d . .
C10 C 0.4182(3) 0.31297(12) 0.41603(11) 0.0176(4) Uani 1 1 d . .
C2 C 0.5463(2) 0.54434(11) 0.58132(11) 0.0135(4) Uani 1 1 d . .
C5 C 0.6067(3) 0.35349(12) 0.41330(11) 0.0168(4) Uani 1 1 d . .
C12 C 0.3175(3) 0.42239(12) 0.52375(11) 0.0164(4) Uani 1 1 d . .
H12 H 0.2192 0.4462 0.5606 0.020 Uiso 1 1 calc R U
C3 C 0.5069(3) 0.46283(11) 0.52187(11) 0.0138(3) Uani 1 1 d . .
C19 C 0.4271(2) 0.62934(11) 0.55222(11) 0.0151(4) Uani 1 1 d . .
H19 H 0.2845 0.6138 0.5541 0.018 Uiso 1 1 calc R U
C11 C 0.2757(3) 0.34941(12) 0.47279(12) 0.0179(4) Uani 1 1 d . .
H11 H 0.1491 0.3227 0.4755 0.021 Uiso 1 1 calc R U
C6 C 0.7504(3) 0.31827(13) 0.35639(12) 0.0207(4) Uani 1 1 d . .
H6 H 0.8766 0.3454 0.3538 0.025 Uiso 1 1 calc R U
C9 C 0.3782(3) 0.23806(13) 0.36183(13) 0.0224(4) Uani 1 1 d . .
H9 H 0.2525 0.2103 0.3630 0.027 Uiso 1 1 calc R U
C7 C 0.7085(3) 0.24558(14) 0.30528(13) 0.0249(4) Uani 1 1 d . .
H7 H 0.8061 0.2219 0.2680 0.030 Uiso 1 1 calc R U
C4 C 0.6472(3) 0.42834(11) 0.46796(11) 0.0156(4) Uani 1 1 d . .
H4 H 0.7741 0.4549 0.4671 0.019 Uiso 1 1 calc R U
C21 C 0.4619(3) 0.70982(12) 0.61237(13) 0.0211(4) Uani 1 1 d . .
H21A H 0.6032 0.7207 0.6179 0.032 Uiso 1 1 calc R U
H21B H 0.4064 0.6964 0.6690 0.032 Uiso 1 1 calc R U
H21C H 0.3984 0.7638 0.5887 0.032 Uiso 1 1 calc R U
C8 C 0.5203(3) 0.20566(13) 0.30780(13) 0.0263(5) Uani 1 1 d . .
H8 H 0.4918 0.1557 0.2716 0.032 Uiso 1 1 calc R U
C18 C 0.6463(3) 0.47138(12) 0.72204(11) 0.0181(4) Uani 1 1 d . .
H18 H 0.7722 0.4618 0.6975 0.022 Uiso 1 1 calc R U
C17 C 0.6078(3) 0.44077(13) 0.80482(12) 0.0214(4) Uani 1 1 d . .
H17 H 0.7067 0.4097 0.8361 0.026 Uiso 1 1 calc R U
C13 C 0.5023(3) 0.51585(11) 0.67475(10) 0.0139(4) Uani 1 1 d . .
C16 C 0.4261(3) 0.45541(13) 0.84167(12) 0.0217(4) Uani 1 1 d . .
H16 H 0.4003 0.4349 0.8983 0.026 Uiso 1 1 calc R U
C14 C 0.3186(3) 0.52999(12) 0.71190(12) 0.0183(4) Uani 1 1 d . .
H14 H 0.2186 0.5599 0.6804 0.022 Uiso 1 1 calc R U
C20 C 0.4789(3) 0.65637(13) 0.46008(12) 0.0194(4) Uani 1 1 d . .
H20A H 0.3944 0.7064 0.4419 0.029 Uiso 1 1 calc R U
H20B H 0.4590 0.6046 0.4219 0.029 Uiso 1 1 calc R U
H20C H 0.6164 0.6755 0.4575 0.029 Uiso 1 1 calc R U
C15 C 0.2815(3) 0.50018(13) 0.79559(12) 0.0201(4) Uani 1 1 d . .
H15 H 0.1568 0.5106 0.8209 0.024 Uiso 1 1 calc R U

loop_
_atom_site_aniso_label
_atom_site_aniso_U_11
_atom_site_aniso_U_22
_atom_site_aniso_U_33
_atom_site_aniso_U_23
_atom_site_aniso_U_13
_atom_site_aniso_U_12
N1 0.0083(7) 0.0236(7) 0.0325(8) -0.0006(6) -0.0004(6) -0.0009(6)
C1 0.0093(8) 0.0140(8) 0.0229(8) -0.0019(6) -0.0021(6) 0.0029(6)
C10 0.0154(8) 0.0149(8) 0.0226(8) 0.0017(6) -0.0015(7) -0.0009(7)
C2 0.0050(7) 0.0144(8) 0.0212(7) -0.0002(6) 0.0004(6) 0.0006(6)
C5 0.0141(8) 0.0142(8) 0.0221(8) 0.0020(6) 0.0005(6) 0.0004(6)
C12 0.0088(8) 0.0180(8) 0.0225(8) 0.0008(6) 0.0008(6) 0.0002(6)
C3 0.0086(8) 0.0133(7) 0.0195(7) 0.0015(6) -0.0011(6) 0.0002(6)
C19 0.0057(7) 0.0145(8) 0.0251(8) 0.0013(6) -0.0013(6) 0.0006(6)
C11 0.0097(8) 0.0181(8) 0.0260(9) 0.0028(7) -0.0001(7) -0.0029(6)
C6 0.0166(9) 0.0193(9) 0.0262(9) -0.0007(6) 0.0048(7) -0.0020(7)
C9 0.0194(9) 0.0183(8) 0.0295(9) -0.0019(7) 0.0010(8) -0.0066(7)
C7 0.0259(10) 0.0215(9) 0.0274(9) -0.0041(7) 0.0086(8) -0.0026(8)
C4 0.0074(8) 0.0155(8) 0.0240(8) 0.0011(6) 0.0011(6) -0.0017(6)
C21 0.0141(9) 0.0159(9) 0.0333(9) -0.0027(7) -0.0020(7) 0.0024(7)
C8 0.0308(11) 0.0190(9) 0.0290(9) -0.0056(7) 0.0039(8) -0.0080(9)
C18 0.0113(8) 0.0170(8) 0.0259(9) -0.0007(6) -0.0004(7) 0.0014(7)
C17 0.0187(9) 0.0193(9) 0.0261(9) 0.0032(7) -0.0054(7) 0.0010(8)
C13 0.0092(8) 0.0116(7) 0.0209(8) -0.0019(6) -0.0010(6) -0.0011(6)
C16 0.0239(9) 0.0196(8) 0.0216(8) 0.0000(6) -0.0005(7) -0.0036(8)
C14 0.0123(8) 0.0193(9) 0.0234(8) -0.0004(6) -0.0011(6) 0.0010(7)
C20 0.0128(8) 0.0183(8) 0.0271(9) 0.0045(7) -0.0023(7) -0.0008(7)
C15 0.0155(8) 0.0204(8) 0.0243(8) -0.0025(7) 0.0040(7) -0.0020(7)

loop_
_atom_type_symbol
_atom_type_description
_atom_type_scat_dispersion_real
_atom_type_scat_dispersion_imag
_atom_type_scat_source
C C 0.0181 0.0091 'International Tables Vol C Tables 4.2.6.8 and 6.1.1.4'
H H 0.0000 0.0000 'International Tables Vol C Tables 4.2.6.8 and 6.1.1.4'
N N 0.0311 0.0180 'International Tables Vol C Tables 4.2.6.8 and 6.1.1.4'

loop_
_geom_angle_atom_site_label_1
_geom_angle_atom_site_label_2
_geom_angle_atom_site_label_3
_geom_angle
N1 C1 C2 178.03(19)
C5 C10 C9 119.06(17)
C5 C10 C11 118.54(16)
C9 C10 C11 122.40(17)
C1 C2 C3 109.08(14)
C1 C2 C13 108.07(13)
C3 C2 C13 108.58(13)
C1 C2 C19 106.64(13)
C3 C2 C19 111.30(13)
C13 C2 C19 113.05(14)
C10 C5 C6 119.24(16)
C10 C5 C4 119.10(16)
C6 C5 C4 121.65(17)
C11 C12 C3 120.50(16)
C11 C12 H12 119.7
C3 C12 H12 119.7
C4 C3 C12 119.27(16)
C4 C3 C2 122.46(15)
C12 C3 C2 118.27(15)
C20 C19 C21 109.56(15)
C20 C19 C2 111.23(14)
C21 C19 C2 111.50(14)
C20 C19 H19 108.1
C21 C19 H19 108.1
C2 C19 H19 108.1
C12 C11 C10 121.22(17)
C12 C11 H11 119.4
C10 C11 H11 119.4
C7 C6 C5 120.50(18)
C7 C6 H6 119.7
C5 C6 H6 119.7
C8 C9 C10 120.22(19)
C8 C9 H9 119.9
C10 C9 H9 119.9
C6 C7 C8 120.12(18)
C6 C7 H7 119.9
C8 C7 H7 119.9
C3 C4 C5 121.36(16)
C3 C4 H4 119.3
C5 C4 H4 119.3
C19 C21 H21A 109.5
C19 C21 H21B 109.5
H21A C21 H21B 109.5
C19 C21 H21C 109.5
H21A C21 H21C 109.5
H21B C21 H21C 109.5
C9 C8 C7 120.84(17)
C9 C8 H8 119.6
C7 C8 H8 119.6
C17 C18 C13 120.76(17)
C17 C18 H18 119.6
C13 C18 H18 119.6
C16 C17 C18 120.18(17)
C16 C17 H17 119.9
C18 C17 H17 119.9
C18 C13 C14 118.92(16)
C18 C13 C2 119.38(15)
C14 C13 C2 121.64(15)
C17 C16 C15 119.75(17)
C17 C16 H16 120.1
C15 C16 H16 120.1
C13 C14 C15 120.12(17)
C13 C14 H14 119.9
C15 C14 H14 119.9
C19 C20 H20A 109.5
C19 C20 H20B 109.5
H20A C20 H20B 109.5
C19 C20 H20C 109.5
H20A C20 H20C 109.5
H20B C20 H20C 109.5
C16 C15 C14 120.26(17)
C16 C15 H15 119.9
C14 C15 H15 119.9

loop_
_geom_bond_atom_site_label_1
_geom_bond_atom_site_label_2
_geom_bond_distance
N1 C1 1.144(3)
C1 C2 1.483(2)
C10 C5 1.419(3)
C10 C9 1.420(3)
C10 C11 1.420(3)
C2 C3 1.544(2)
C2 C13 1.546(2)
C2 C19 1.564(2)
C5 C6 1.421(3)
C5 C4 1.424(2)
C12 C11 1.370(3)
C12 C3 1.424(2)
C12 H12 0.9500
C3 C4 1.372(2)
C19 C20 1.532(2)
C19 C21 1.534(2)
C19 H19 1.0000
C11 H11 0.9500
C6 C7 1.368(3)
C6 H6 0.9500
C9 C8 1.370(3)
C9 H9 0.9500
C7 C8 1.413(3)
C7 H7 0.9500
C4 H4 0.9500
C21 H21A 0.9800
C21 H21B 0.9800
C21 H21C 0.9800
C8 H8 0.9500
C18 C17 1.392(3)
C18 C13 1.393(2)
C18 H18 0.9500
C17 C16 1.383(3)
C17 H17 0.9500
C13 C14 1.395(2)
C16 C15 1.388(3)
C16 H16 0.9500
C14 C15 1.400(3)
C14 H14 0.9500
C20 H20A 0.9800
C20 H20B 0.9800
C20 H20C 0.9800
C15 H15 0.9500

loop_
_geom_torsion_atom_site_label_1
_geom_torsion_atom_site_label_2
_geom_torsion_atom_site_label_3
_geom_torsion_atom_site_label_4
_geom_torsion
C9 C10 C5 C6 0.1(3)
C11 C10 C5 C6 -179.53(16)
C9 C10 C5 C4 -179.68(17)
C11 C10 C5 C4 0.7(2)
C11 C12 C3 C4 0.5(3)
C11 C12 C3 C2 -179.42(15)
C1 C2 C3 C4 -5.9(2)
C13 C2 C3 C4 -123.41(17)
C19 C2 C3 C4 111.53(18)
C1 C2 C3 C12 174.01(15)
C13 C2 C3 C12 56.46(19)
C19 C2 C3 C12 -68.60(18)
C1 C2 C19 C20 60.08(18)
C3 C2 C19 C20 -58.78(17)
C13 C2 C19 C20 178.70(13)
C1 C2 C19 C21 -62.53(18)
C3 C2 C19 C21 178.61(14)
C13 C2 C19 C21 56.09(18)
C3 C12 C11 C10 -0.9(3)
C5 C10 C11 C12 0.3(3)
C9 C10 C11 C12 -179.28(17)
C10 C5 C6 C7 -0.6(3)
C4 C5 C6 C7 179.19(18)
C5 C10 C9 C8 0.0(3)
C11 C10 C9 C8 179.63(18)
C5 C6 C7 C8 0.9(3)
C12 C3 C4 C5 0.6(3)
C2 C3 C4 C5 -179.54(15)
C10 C5 C4 C3 -1.2(3)
C6 C5 C4 C3 179.07(16)
C10 C9 C8 C7 0.3(3)
C6 C7 C8 C9 -0.8(3)
C13 C18 C17 C16 -0.9(3)
C17 C18 C13 C14 0.5(3)
C17 C18 C13 C2 -176.72(15)
C1 C2 C13 C18 -34.1(2)
C3 C2 C13 C18 84.10(18)
C19 C2 C13 C18 -151.87(15)
C1 C2 C13 C14 148.77(16)
C3 C2 C13 C14 -93.04(19)
C19 C2 C13 C14 31.0(2)
C18 C17 C16 C15 0.5(3)
C18 C13 C14 C15 0.4(3)
C2 C13 C14 C15 177.53(16)
C17 C16 C15 C14 0.4(3)
C13 C14 C15 C16 -0.8(3)
